data_2206405
loop_
_publ_author_name
'Rodr\'iguez, Ver\'onica'
'Barba, Victor'
'Bern\`es, Sylvain'
'Quintero, Leticia'
'Sartillo-Piscil, Fernando'

_publ_section_title
;
 <i>N</i>-(2-Cyanopropan-2-yl)isobutyramide
;
_journal_coeditor_code CV6555
_journal_issue 8
_journal_name_full 'Acta Crystallographica Section E'
_journal_page_first o2733
_journal_page_last o2735
_journal_paper_doi 10.1107/S1600536805023330
_journal_volume 61
_journal_year 2005
_chemical_formula_iupac 'C8 H14 N2 O'
_chemical_formula_moiety 'C8 H14 N2 O'
_chemical_formula_sum 'C8 H14 N2 O'
_chemical_formula_weight 154.21
_chemical_melting_point 373
_chemical_name_systematic N-(2-Cyanopropan-2-yl)-isobutyramide
_space_group_IT_number 33
_symmetry_cell_setting orthorhombic
_symmetry_space_group_name_Hall 'P 2c -2n'
_symmetry_space_group_name_H-M 'P n a 21'
_atom_sites_solution_hydrogens 'see text'
_atom_sites_solution_primary direct
_atom_sites_solution_secondary difmap
_audit_creation_method SHELXTL-Plus
_cell_angle_alpha 90.00
_cell_angle_beta 90.00
_cell_angle_gamma 90.00
_cell_formula_units_Z 8
_cell_length_a 11.452(3)
_cell_length_b 8.859(2)
_cell_length_c 19.352(8)
_cell_measurement_reflns_used 60
_cell_measurement_temperature 296.0(10)
_cell_measurement_theta_max 11.42
_cell_measurement_theta_min 4.69
_cell_volume 1963.3(11)
_computing_cell_refinement XSCANS
_computing_data_collection 'XSCANS (Siemens, 1996)'
_computing_data_reduction XSCANS
_computing_molecular_graphics SHELXTL-Plus
_computing_publication_material SHELXTL-Plus
_computing_structure_refinement SHELXTL-Plus
_computing_structure_solution 'SHELXTL-Plus (Sheldrick, 1998)'
_diffrn_ambient_temperature 296.0(10)
_diffrn_measured_fraction_theta_full 0.999
_diffrn_measured_fraction_theta_max 0.999
_diffrn_measurement_device_type 'Bruker P4'
_diffrn_measurement_method \w
_diffrn_radiation_monochromator graphite
_diffrn_radiation_type MoK\a
_diffrn_radiation_wavelength 0.71073
_diffrn_reflns_av_R_equivalents 0.0253
_diffrn_reflns_av_sigmaI/netI 0.0356
_diffrn_reflns_limit_h_max 13
_diffrn_reflns_limit_h_min -1
_diffrn_reflns_limit_k_max 2
_diffrn_reflns_limit_k_min -10
_diffrn_reflns_limit_l_max 22
_diffrn_reflns_limit_l_min -1
_diffrn_reflns_number 2383
_diffrn_reflns_theta_full 25.00
_diffrn_reflns_theta_max 25.00
_diffrn_reflns_theta_min 2.10
_diffrn_standards_decay_% 1
_diffrn_standards_interval_count 97
_diffrn_standards_number 3
_exptl_absorpt_coefficient_mu 0.070
_exptl_absorpt_correction_type none
_exptl_crystal_colour colourless
_exptl_crystal_density_diffrn 1.043
_exptl_crystal_density_method 'not measured'
_exptl_crystal_description plate
_exptl_crystal_F_000 672
_exptl_crystal_size_max 0.60
_exptl_crystal_size_mid 0.44
_exptl_crystal_size_min 0.14
_refine_diff_density_max 0.211
_refine_diff_density_min -0.132
_refine_ls_extinction_coef 0.0054(18)
_refine_ls_extinction_expression Fc^*^=kFc[1+0.001xFc^2^\l^3^/sin(2\q)]^-1/4^
_refine_ls_extinction_method SHELXTL-Plus
_refine_ls_goodness_of_fit_ref 1.015
_refine_ls_hydrogen_treatment mixed
_refine_ls_matrix_type full
_refine_ls_number_parameters 216
_refine_ls_number_reflns 1785
_refine_ls_number_restraints 1
_refine_ls_restrained_S_all 1.015
_refine_ls_R_factor_all 0.0881
_refine_ls_R_factor_gt 0.0519
_refine_ls_shift/su_max 0.000
_refine_ls_shift/su_mean 0.000
_refine_ls_structure_factor_coef Fsqd
_refine_ls_weighting_details 'w = 1/[\s^2^(Fo^2^)+(0.0855P)^2^+0.0673P] where P = (Fo^2^+2Fc^2^)/3'
_refine_ls_weighting_scheme calc
_refine_ls_wR_factor_gt 0.1303
_refine_ls_wR_factor_ref 0.1515
_reflns_number_gt 1157
_reflns_number_total 1785
_reflns_threshold_expression I>2\s(I)
_cod_data_source_file cv6555.cif
_cod_data_source_block I
_cod_depositor_comments
;
The following automatic conversions were performed:
'_symmetry_cell_setting' value 'Orthorhombic' changed to 'orthorhombic'
according to '/home/saulius/struct/CIF-dictionaries/cif_core.dic'
dictionary named 'cif_core.dic' version 2.4.1 from 2010-06-29.

Automatic conversion script
Id: cif_fix_enum 1527 2010-12-29 10:47:43Z saulius 

The following automatic conversions were performed:

'_symmetry_cell_setting' value 'Orthorhombic' changed to
'orthorhombic' according to
/home/saulius/struct/CIF-dictionaries/cif_core.dic dictionary named
'cif_core.dic' version 2.4.1 from 2010-06-29.

Automatic conversion script
Id: cif_fix_values 1715 2011-07-08 13:25:40Z adriana 
;
_cod_original_cell_volume 1963.3(10)
_cod_database_code 2206405
_cod_database_fobs_code 2206405

loop_
_symmetry_equiv_pos_as_xyz
'x, y, z'
'-x, -y, z+1/2'
'x+1/2, -y+1/2, z'
'-x+1/2, y+1/2, z+1/2'

loop_
_atom_site_label
_atom_site_fract_x
_atom_site_fract_y
_atom_site_fract_z
_atom_site_U_iso_or_equiv
_atom_site_adp_type
_atom_site_calc_flag
_atom_site_refinement_flags
_atom_site_occupancy
_atom_site_type_symbol
C1 0.6906(5) 0.6648(7) 0.3666(3) 0.1062(19) Uani d . 1 C
H1A 0.6808 0.6063 0.4080 0.159 Uiso calc R 1 H
H1B 0.7422 0.7478 0.3757 0.159 Uiso calc R 1 H
H1C 0.7232 0.6023 0.3310 0.159 Uiso calc R 1 H
C2 0.5709(4) 0.7257(5) 0.3429(2) 0.0712(12) Uani d . 1 C
C3 0.5819(6) 0.8274(6) 0.2790(3) 0.110(2) Uani d . 1 C
H3A 0.5057 0.8605 0.2650 0.165 Uiso calc R 1 H
H3B 0.6177 0.7718 0.2421 0.165 Uiso calc R 1 H
H3C 0.6292 0.9136 0.2901 0.165 Uiso calc R 1 H
C4 0.5223(5) 0.8171(6) 0.3998(3) 0.0798(14) Uani d . 1 C
N5 0.4894(5) 0.8963(6) 0.4430(3) 0.1157(18) Uani d . 1 N
N6 0.4914(4) 0.6035(4) 0.32595(18) 0.0650(10) Uani d . 1 N
H6 0.484(4) 0.595(6) 0.284(3) 0.089(16) Uiso d . 1 H
C7 0.4483(4) 0.5044(5) 0.3713(2) 0.0631(12) Uani d . 1 C
O8 0.4671(3) 0.5205(4) 0.43400(15) 0.0865(12) Uani d . 1 O
C9 0.3803(4) 0.3749(4) 0.3429(2) 0.0674(11) Uani d . 1 C
H9A 0.3484 0.4042 0.2978 0.081 Uiso calc R 1 H
C10 0.2803(5) 0.3308(7) 0.3898(3) 0.1086(18) Uani d . 1 C
H10A 0.2292 0.4156 0.3959 0.163 Uiso calc R 1 H
H10B 0.3106 0.3001 0.4339 0.163 Uiso calc R 1 H
H10C 0.2377 0.2487 0.3695 0.163 Uiso calc R 1 H
C11 0.4620(5) 0.2414(6) 0.3327(3) 0.0980(17) Uani d . 1 C
H11A 0.5242 0.2697 0.3020 0.147 Uiso calc R 1 H
H11B 0.4193 0.1585 0.3131 0.147 Uiso calc R 1 H
H11C 0.4940 0.2117 0.3765 0.147 Uiso calc R 1 H
C21 0.4397(6) 0.7928(6) 0.6342(3) 0.1014(18) Uani d . 1 C
H21A 0.4950 0.7616 0.6686 0.152 Uiso calc R 1 H
H21B 0.3875 0.8662 0.6537 0.152 Uiso calc R 1 H
H21C 0.4804 0.8367 0.5958 0.152 Uiso calc R 1 H
C22 0.3696(4) 0.6556(5) 0.6095(2) 0.0654(11) Uani d . 1 C
C23 0.2812(4) 0.6991(7) 0.5543(3) 0.0918(16) Uani d . 1 C
H23A 0.2401 0.6106 0.5392 0.138 Uiso calc R 1 H
H23B 0.3211 0.7438 0.5157 0.138 Uiso calc R 1 H
H23C 0.2266 0.7703 0.5731 0.138 Uiso calc R 1 H
C24 0.3049(5) 0.5901(5) 0.6686(2) 0.0796(14) Uani d . 1 C
N25 0.2477(5) 0.5483(7) 0.7123(3) 0.1213(19) Uani d . 1 N
N26 0.4472(4) 0.5409(5) 0.58085(19) 0.0668(11) Uani d . 1 N
H26 0.448(5) 0.530(6) 0.540(4) 0.096(19) Uiso d . 1 H
C27 0.5242(4) 0.4595(5) 0.6171(2) 0.0672(12) Uani d . 1 C
O28 0.5324(3) 0.4724(4) 0.68029(15) 0.0870(12) Uani d . 1 O
C29 0.5978(5) 0.3488(6) 0.5768(2) 0.0822(15) Uani d . 1 C
H29A 0.6062 0.3887 0.5298 0.099 Uiso calc R 1 H
C30 0.5422(6) 0.2013(9) 0.5715(6) 0.160(4) Uani d . 1 C
H30A 0.5824 0.1416 0.5376 0.240 Uiso calc R 1 H
H30B 0.4622 0.2138 0.5578 0.240 Uiso calc R 1 H
H30C 0.5454 0.1515 0.6155 0.240 Uiso calc R 1 H
C31 0.7177(6) 0.3348(10) 0.6068(6) 0.168(4) Uani d . 1 C
H31A 0.7700 0.2956 0.5724 0.252 Uiso calc R 1 H
H31B 0.7156 0.2676 0.6457 0.252 Uiso calc R 1 H
H31C 0.7444 0.4323 0.6215 0.252 Uiso calc R 1 H

loop_
_atom_site_aniso_label
_atom_site_aniso_U_11
_atom_site_aniso_U_22
_atom_site_aniso_U_33
_atom_site_aniso_U_12
_atom_site_aniso_U_13
_atom_site_aniso_U_23
C1 0.097(4) 0.115(4) 0.107(4) -0.014(3) -0.005(3) -0.033(4)
C2 0.085(3) 0.077(3) 0.051(2) -0.020(3) 0.004(2) -0.011(2)
C3 0.169(5) 0.097(4) 0.064(3) -0.058(4) 0.018(4) 0.007(3)
C4 0.110(4) 0.069(3) 0.060(3) -0.023(3) 0.006(3) -0.003(3)
N5 0.173(5) 0.087(3) 0.087(3) -0.022(3) 0.031(3) -0.027(3)
N6 0.093(3) 0.068(2) 0.0346(17) -0.016(2) -0.0007(17) -0.0029(18)
C7 0.082(3) 0.070(3) 0.038(2) 0.001(2) -0.003(2) -0.005(2)
O8 0.127(3) 0.092(2) 0.0401(17) -0.017(2) -0.0052(18) 0.0051(15)
C9 0.077(3) 0.068(2) 0.057(2) -0.007(2) -0.016(2) 0.003(2)
C10 0.092(4) 0.112(4) 0.121(4) -0.020(3) 0.008(4) 0.005(4)
C11 0.093(4) 0.081(3) 0.120(4) 0.002(3) -0.013(3) -0.025(3)
C21 0.133(5) 0.081(4) 0.090(4) 0.004(3) -0.004(4) -0.001(3)
C22 0.077(3) 0.066(2) 0.053(2) 0.012(2) 0.010(2) 0.004(2)
C23 0.093(3) 0.109(4) 0.074(3) 0.021(3) -0.005(3) 0.023(3)
C24 0.086(3) 0.091(3) 0.062(3) 0.016(3) 0.018(3) -0.001(3)
N25 0.129(4) 0.150(5) 0.085(3) 0.031(4) 0.044(3) 0.021(3)
N26 0.085(3) 0.081(3) 0.0345(19) 0.011(2) 0.0010(18) 0.0031(19)
C27 0.084(3) 0.080(3) 0.038(2) 0.005(3) -0.005(2) 0.005(2)
O28 0.119(3) 0.102(2) 0.0404(17) 0.020(2) -0.0096(18) 0.0075(17)
C29 0.090(3) 0.094(4) 0.062(3) 0.022(3) 0.010(3) 0.000(3)
C30 0.115(5) 0.125(6) 0.239(11) -0.014(5) 0.031(6) -0.098(7)
C31 0.087(5) 0.142(6) 0.275(12) 0.017(4) -0.010(6) -0.073(8)

loop_
_atom_type_symbol
_atom_type_description
_atom_type_scat_dispersion_real
_atom_type_scat_dispersion_imag
_atom_type_scat_source
C C 0.0033 0.0016 'International Tables Vol C Tables 4.2.6.8 and 6.1.1.4'
H H 0.0000 0.0000 'International Tables Vol C Tables 4.2.6.8 and 6.1.1.4'
N N 0.0061 0.0033 'International Tables Vol C Tables 4.2.6.8 and 6.1.1.4'
O O 0.0106 0.0060 'International Tables Vol C Tables 4.2.6.8 and 6.1.1.4'

loop_
_geom_angle_atom_site_label_1
_geom_angle_atom_site_label_2
_geom_angle_atom_site_label_3
_geom_angle
_geom_angle_publ_flag
C2 C1 H1A 109.5 ?
C2 C1 H1B 109.5 ?
H1A C1 H1B 109.5 ?
C2 C1 H1C 109.5 ?
H1A C1 H1C 109.5 ?
H1B C1 H1C 109.5 ?
N6 C2 C4 109.9(4) ?
N6 C2 C3 107.9(4) ?
C4 C2 C3 108.0(4) ?
N6 C2 C1 111.3(4) ?
C4 C2 C1 107.8(4) ?
C3 C2 C1 111.8(5) ?
C2 C3 H3A 109.5 ?
C2 C3 H3B 109.5 ?
H3A C3 H3B 109.5 ?
C2 C3 H3C 109.5 ?
H3A C3 H3C 109.5 ?
H3B C3 H3C 109.5 ?
N5 C4 C2 175.4(5) yes
C7 N6 C2 125.0(4) yes
C7 N6 H6 124(4) ?
C2 N6 H6 111(4) ?
O8 C7 N6 120.2(4) ?
O8 C7 C9 122.7(4) ?
N6 C7 C9 117.1(4) ?
C7 C9 C10 111.8(4) ?
C7 C9 C11 108.9(4) ?
C10 C9 C11 110.0(4) ?
C7 C9 H9A 108.7 ?
C10 C9 H9A 108.7 ?
C11 C9 H9A 108.7 ?
C9 C10 H10A 109.5 ?
C9 C10 H10B 109.5 ?
H10A C10 H10B 109.5 ?
C9 C10 H10C 109.5 ?
H10A C10 H10C 109.5 ?
H10B C10 H10C 109.5 ?
C9 C11 H11A 109.5 ?
C9 C11 H11B 109.5 ?
H11A C11 H11B 109.5 ?
C9 C11 H11C 109.5 ?
H11A C11 H11C 109.5 ?
H11B C11 H11C 109.5 ?
C22 C21 H21A 109.5 ?
C22 C21 H21B 109.5 ?
H21A C21 H21B 109.5 ?
C22 C21 H21C 109.5 ?
H21A C21 H21C 109.5 ?
H21B C21 H21C 109.5 ?
N26 C22 C24 109.0(4) ?
N26 C22 C23 108.3(4) ?
C24 C22 C23 108.0(4) ?
N26 C22 C21 110.6(4) ?
C24 C22 C21 109.4(4) ?
C23 C22 C21 111.5(4) ?
C22 C23 H23A 109.5 ?
C22 C23 H23B 109.5 ?
H23A C23 H23B 109.5 ?
C22 C23 H23C 109.5 ?
H23A C23 H23C 109.5 ?
H23B C23 H23C 109.5 ?
N25 C24 C22 174.0(6) yes
C27 N26 C22 125.3(4) yes
C27 N26 H26 116(4) ?
C22 N26 H26 118(4) ?
O28 C27 N26 121.4(4) ?
O28 C27 C29 122.0(4) ?
N26 C27 C29 116.5(3) ?
C30 C29 C31 110.7(6) ?
C30 C29 C27 112.0(5) ?
C31 C29 C27 111.4(5) ?
C30 C29 H29A 107.5 ?
C31 C29 H29A 107.5 ?
C27 C29 H29A 107.5 ?
C29 C30 H30A 109.5 ?
C29 C30 H30B 109.5 ?
H30A C30 H30B 109.5 ?
C29 C30 H30C 109.5 ?
H30A C30 H30C 109.5 ?
H30B C30 H30C 109.5 ?
C29 C31 H31A 109.5 ?
C29 C31 H31B 109.5 ?
H31A C31 H31B 109.5 ?
C29 C31 H31C 109.5 ?
H31A C31 H31C 109.5 ?
H31B C31 H31C 109.5 ?

loop_
_geom_bond_atom_site_label_1
_geom_bond_atom_site_label_2
_geom_bond_distance
_geom_bond_publ_flag
C1 C2 1.543(8) ?
C1 H1A 0.9600 ?
C1 H1B 0.9600 ?
C1 H1C 0.9600 ?
C2 N6 1.453(6) yes
C2 C4 1.475(7) ?
C2 C3 1.535(6) ?
C3 H3A 0.9600 ?
C3 H3B 0.9600 ?
C3 H3C 0.9600 ?
C4 N5 1.156(6) yes
N6 C7 1.336(6) yes
N6 H6 0.82(6) ?
C7 O8 1.241(5) yes
C7 C9 1.492(6) yes
C9 C10 1.514(7) ?
C9 C11 1.521(7) ?
C9 H9A 0.9800 ?
C10 H10A 0.9600 ?
C10 H10B 0.9600 ?
C10 H10C 0.9600 ?
C11 H11A 0.9600 ?
C11 H11B 0.9600 ?
C11 H11C 0.9600 ?
C21 C22 1.533(7) ?
C21 H21A 0.9600 ?
C21 H21B 0.9600 ?
C21 H21C 0.9600 ?
C22 N26 1.460(6) yes
C22 C24 1.481(7) ?
C22 C23 1.522(7) ?
C23 H23A 0.9600 ?
C23 H23B 0.9600 ?
C23 H23C 0.9600 ?
C24 N25 1.131(6) yes
N26 C27 1.337(6) yes
N26 H26 0.80(7) ?
C27 O28 1.232(5) yes
C27 C29 1.511(7) yes
C29 C30 1.457(8) ?
C29 C31 1.496(9) ?
C29 H29A 0.9800 ?
C30 H30A 0.9600 ?
C30 H30B 0.9600 ?
C30 H30C 0.9600 ?
C31 H31A 0.9600 ?
C31 H31B 0.9600 ?
C31 H31C 0.9600 ?

loop_
_geom_hbond_atom_site_label_D
_geom_hbond_atom_site_label_H
_geom_hbond_atom_site_label_A
_geom_hbond_site_symmetry_A
_geom_hbond_distance_DH
_geom_hbond_distance_HA
_geom_hbond_distance_DA
_geom_hbond_angle_DHA
_geom_hbond_publ_flag
N6 H6 O28 2_664 0.82(6) 2.10(6) 2.911(5) 168(5) yes
N26 H26 O8 . 0.80(7) 2.06(7) 2.857(5) 173(6) yes

loop_
_geom_torsion_atom_site_label_1
_geom_torsion_atom_site_label_2
_geom_torsion_atom_site_label_3
_geom_torsion_atom_site_label_4
_geom_torsion
_geom_torsion_publ_flag
C4 C2 N6 C7 -53.0(6) ?
C3 C2 N6 C7 -170.6(5) ?
C1 C2 N6 C7 66.4(6) ?
C2 N6 C7 O8 6.5(7) ?
C2 N6 C7 C9 -172.3(4) ?
N6 C7 C9 C10 -144.7(4) yes
N6 C7 C9 C11 93.5(5) yes
O8 C7 C9 C10 36.6(6) yes
O8 C7 C9 C11 -85.2(6) yes
C24 C22 N26 C27 -52.1(6) ?
C23 C22 N26 C27 -169.4(5) ?
C21 C22 N26 C27 68.1(6) ?
C22 N26 C27 O28 2.8(8) ?
C22 N26 C27 C29 -178.7(5) ?
N26 C27 C29 C30 -89.3(7) yes
N26 C27 C29 C31 146.0(6) yes
O28 C27 C29 C30 89.1(8) yes
O28 C27 C29 C31 -35.6(8) yes

loop_
_cod_related_entry_id
_cod_related_entry_database
_cod_related_entry_code
1 ChemSpider 468182
